data_2204771
loop_
_publ_author_name
'Chopra, Deepak'
'Nagarajan, K.'
'Guru Row, T. N.'

_publ_section_title
;
 <i>N</i>-(3-Fluorophenyl)-9<i>H</i>-xanthen-9-ylideneamine
;
_journal_issue 12
_journal_name_full 'Acta Crystallographica Section E'
_journal_page_first o2376
_journal_page_last o2377
_journal_paper_doi 10.1107/S1600536804029666
_journal_volume 60
_journal_year 2004
_chemical_formula_iupac 'C19 H12 F N O'
_chemical_formula_moiety 'C19 H12 F N O'
_chemical_formula_sum 'C19 H12 F N O'
_chemical_formula_weight 289.30
_chemical_name_systematic
;
N-(3-fluorophenyl)-9H-xanthen-9-ylideneamine
;
_space_group_IT_number 14
_symmetry_cell_setting monoclinic
_symmetry_space_group_name_Hall '-P 2yn'
_symmetry_space_group_name_H-M 'P 1 21/n 1'
_atom_sites_solution_hydrogens geom
_atom_sites_solution_primary direct
_atom_sites_solution_secondary difmap
_cell_angle_alpha 90
_cell_angle_beta 102.794(4)
_cell_angle_gamma 90
_cell_formula_units_Z 4
_cell_length_a 14.175(3)
_cell_length_b 5.0634(9)
_cell_length_c 19.912(3)
_cell_measurement_reflns_used 757
_cell_measurement_temperature 293(2)
_cell_measurement_theta_max 24.4
_cell_measurement_theta_min 1.3
_cell_volume 1393.7(4)
_computing_cell_refinement SMART
_computing_data_collection 'SMART (Bruker, 2000)'
_computing_data_reduction 'SAINT (Bruker, 2000)'
_computing_molecular_graphics 'ORTEP-3 for Windows (Farrugia, 1997) and CAMERON (Watkin, 1993)'
_computing_publication_material 'PLATON (Spek, 1990)'
_computing_structure_refinement 'SHELXL97 (Sheldrick, 1997)'
_computing_structure_solution 'SIR92 (Altomare et al., 1993)'
_diffrn_ambient_temperature 293(2)
_diffrn_measured_fraction_theta_full 0.999
_diffrn_measured_fraction_theta_max 0.999
_diffrn_measurement_device_type 'Bruker SMART CCD area-detector'
_diffrn_measurement_method '\f and \w'
_diffrn_radiation_monochromator graphite
_diffrn_radiation_source 'fine-focus sealed tube'
_diffrn_radiation_type MoKa
_diffrn_radiation_wavelength 0.71073
_diffrn_reflns_av_R_equivalents 0.0692
_diffrn_reflns_av_sigmaI/netI 0.0754
_diffrn_reflns_limit_h_max 17
_diffrn_reflns_limit_h_min -17
_diffrn_reflns_limit_k_max 6
_diffrn_reflns_limit_k_min -6
_diffrn_reflns_limit_l_max 24
_diffrn_reflns_limit_l_min -24
_diffrn_reflns_number 10501
_diffrn_reflns_reduction_process
;
 ?
;
_diffrn_reflns_theta_full 26.37
_diffrn_reflns_theta_max 26.37
_diffrn_reflns_theta_min 1.61
_exptl_absorpt_coefficient_mu 0.095
_exptl_absorpt_correction_T_max 0.9489
_exptl_absorpt_correction_T_min 0.9015
_exptl_absorpt_correction_type multi-scan
_exptl_absorpt_process_details '(SADABS; Sheldrick, 1996)'
_exptl_crystal_colour orange--yellow
_exptl_crystal_density_diffrn 1.379
_exptl_crystal_density_method 'Not Measured'
_exptl_crystal_description prism
_exptl_crystal_F_000 600
_exptl_crystal_size_max 0.60
_exptl_crystal_size_mid 0.60
_exptl_crystal_size_min 0.56
_refine_diff_density_max 0.160
_refine_diff_density_min -0.170
_refine_ls_extinction_method none
_refine_ls_goodness_of_fit_ref 1.117
_refine_ls_hydrogen_treatment refall
_refine_ls_matrix_type full
_refine_ls_number_parameters 247
_refine_ls_number_reflns 2849
_refine_ls_number_restraints 0
_refine_ls_restrained_S_all 1.117
_refine_ls_R_factor_all 0.1557
_refine_ls_R_factor_gt 0.0819
_refine_ls_shift/su_max 0.000
_refine_ls_shift/su_mean 0.000
_refine_ls_structure_factor_coef Fsqd
_refine_ls_weighting_details 'calc w = 1/[\s^2^(Fo^2^)+(0.0527P)^2^+0.0746P] where P = (Fo^2^+2Fc^2^)/3'
_refine_ls_weighting_scheme calc
_refine_ls_wR_factor_gt 0.1346
_refine_ls_wR_factor_ref 0.1570
_reflns_number_gt 1600
_reflns_number_total 2849
_reflns_threshold_expression I>2\s(I)
_cod_data_source_file ob6436.cif
_cod_data_source_block I
_cod_original_cell_volume 1393.6(4)
_cod_original_sg_symbol_H-M 'P 21/n'
_cod_database_code 2204771
_cod_database_fobs_code 2204771

loop_
_symmetry_equiv_pos_as_xyz
x,y,z
1/2-x,1/2+y,1/2-z
-x,-y,-z
1/2+x,1/2-y,1/2+z

loop_
_atom_site_label
_atom_site_fract_x
_atom_site_fract_y
_atom_site_fract_z
_atom_site_U_iso_or_equiv
_atom_site_adp_type
_atom_site_calc_flag
_atom_site_occupancy
_atom_site_type_symbol
O1 0.11849(14) 0.2290(4) 0.53642(11) 0.0604(6) Uani d 1 O
F1 0.6058(2) 0.2510(5) 0.80429(11) 0.1153(9) Uani d 1 F
N1 0.41811(17) 0.2436(5) 0.57609(12) 0.0519(7) Uani d 1 N
C1 0.3090(2) -0.1503(6) 0.65059(15) 0.0485(8) Uani d 1 C
C2 0.2519(3) -0.3075(7) 0.68080(18) 0.0557(9) Uani d 1 C
C3 0.1524(3) -0.2842(7) 0.66345(18) 0.0601(10) Uani d 1 C
C4 0.1113(3) -0.1027(7) 0.61561(18) 0.0594(9) Uani d 1 C
C5 0.1694(2) 0.0576(6) 0.58476(15) 0.0474(8) Uani d 1 C
C6 0.1685(2) 0.3904(6) 0.50133(15) 0.0461(8) Uani d 1 C
C7 0.1116(3) 0.5598(7) 0.45429(17) 0.0578(9) Uani d 1 C
C8 0.1558(3) 0.7293(7) 0.41808(18) 0.0619(10) Uani d 1 C
C9 0.2548(3) 0.7349(7) 0.42790(17) 0.0586(9) Uani d 1 C
C10 0.3100(3) 0.5678(7) 0.47455(15) 0.0518(8) Uani d 1 C
C11 0.2677(2) 0.3903(6) 0.51307(14) 0.0421(7) Uani d 1 C
C12 0.3260(2) 0.2182(5) 0.56609(14) 0.0409(7) Uani d 1 C
C13 0.2701(2) 0.0422(5) 0.60178(14) 0.0413(7) Uani d 1 C
C14 0.4878(2) 0.1243(6) 0.62832(16) 0.0467(8) Uani d 1 C
C15 0.5105(3) 0.2365(7) 0.69306(18) 0.0603(9) Uani d 1 C
C16 0.5842(3) 0.1346(7) 0.74151(17) 0.0644(10) Uani d 1 C
C17 0.6378(3) -0.0766(8) 0.7300(2) 0.0632(10) Uani d 1 C
C18 0.6164(2) -0.1887(7) 0.66566(18) 0.0615(9) Uani d 1 C
C19 0.5421(2) -0.0878(7) 0.61478(18) 0.0552(9) Uani d 1 C
H1 0.378(2) -0.182(6) 0.6648(14) 0.068(10) Uiso d 1 H
H2 0.2796(19) -0.427(5) 0.7121(14) 0.050(9) Uiso d 1 H
H3 0.115(2) -0.383(6) 0.6873(15) 0.071(10) Uiso d 1 H
H4 0.043(2) -0.080(6) 0.6003(14) 0.071(10) Uiso d 1 H
H7 0.045(2) 0.549(6) 0.4491(15) 0.068(10) Uiso d 1 H
H8 0.118(2) 0.841(6) 0.3853(14) 0.060(10) Uiso d 1 H
H9 0.286(2) 0.846(6) 0.4016(15) 0.065(10) Uiso d 1 H
H10 0.379(2) 0.580(6) 0.4841(14) 0.060(9) Uiso d 1 H
H15 0.473(2) 0.376(6) 0.7013(14) 0.060(10) Uiso d 1 H
H17 0.686(2) -0.138(6) 0.7646(16) 0.069(11) Uiso d 1 H
H18 0.6591(16) -0.353(5) 0.6547(11) 0.032(7) Uiso d 1 H
H19 0.5290(18) -0.174(5) 0.5709(14) 0.045(8) Uiso d 1 H

loop_
_atom_site_aniso_label
_atom_site_aniso_U_11
_atom_site_aniso_U_22
_atom_site_aniso_U_33
_atom_site_aniso_U_12
_atom_site_aniso_U_13
_atom_site_aniso_U_23
O1 0.0445(13) 0.0618(15) 0.0742(15) -0.0003(11) 0.0116(11) 0.0197(13)
F1 0.166(2) 0.0980(19) 0.0643(14) 0.0148(16) -0.0125(14) -0.0121(13)
N1 0.0436(16) 0.0551(18) 0.0555(16) -0.0013(13) 0.0080(13) 0.0110(14)
C1 0.054(2) 0.0433(19) 0.0492(19) 0.0011(17) 0.0136(17) 0.0031(16)
C2 0.076(3) 0.045(2) 0.049(2) -0.0025(19) 0.0211(19) 0.0072(17)
C3 0.069(3) 0.056(2) 0.062(2) -0.011(2) 0.028(2) 0.0026(19)
C4 0.051(2) 0.058(2) 0.071(2) -0.0067(19) 0.0176(19) 0.007(2)
C5 0.055(2) 0.0400(19) 0.0486(18) -0.0005(16) 0.0139(16) -0.0003(15)
C6 0.0484(19) 0.0448(19) 0.0453(18) -0.0009(16) 0.0105(15) 0.0031(16)
C7 0.053(2) 0.062(2) 0.056(2) 0.0083(19) 0.0068(18) 0.0075(18)
C8 0.075(3) 0.060(2) 0.049(2) 0.012(2) 0.011(2) 0.0109(19)
C9 0.073(3) 0.054(2) 0.052(2) -0.001(2) 0.0193(19) 0.0139(18)
C10 0.056(2) 0.057(2) 0.0441(19) -0.0053(18) 0.0127(17) 0.0007(17)
C11 0.0511(19) 0.0378(18) 0.0375(16) -0.0025(15) 0.0099(14) -0.0049(14)
C12 0.0466(18) 0.0368(17) 0.0403(17) -0.0033(14) 0.0114(14) -0.0037(14)
C13 0.0472(19) 0.0358(17) 0.0418(17) -0.0004(14) 0.0120(14) -0.0036(14)
C14 0.0428(18) 0.047(2) 0.0508(19) -0.0055(16) 0.0123(16) 0.0039(17)
C15 0.071(2) 0.050(2) 0.059(2) 0.008(2) 0.011(2) 0.002(2)
C16 0.086(3) 0.055(2) 0.047(2) -0.003(2) 0.002(2) -0.0027(19)
C17 0.058(2) 0.066(3) 0.060(2) -0.001(2) -0.001(2) 0.013(2)
C18 0.054(2) 0.065(2) 0.067(2) 0.0074(19) 0.016(2) 0.007(2)
C19 0.051(2) 0.062(2) 0.053(2) -0.0037(18) 0.0136(18) -0.0088(19)

loop_
_atom_type_symbol
_atom_type_description
_atom_type_scat_dispersion_real
_atom_type_scat_dispersion_imag
_atom_type_scat_source
O O 0.0106 0.0060 'International Tables Vol C Tables 4.2.6.8 and 6.1.1.4'
N N 0.0061 0.0033 'International Tables Vol C Tables 4.2.6.8 and 6.1.1.4'
F F 0.0171 0.0103 'International Tables Vol C Tables 4.2.6.8 and 6.1.1.4'
H H 0.0000 0.0000 'International Tables Vol C Tables 4.2.6.8 and 6.1.1.4'
C C 0.0033 0.0016 'International Tables Vol C Tables 4.2.6.8 and 6.1.1.4'

loop_
_geom_angle_atom_site_label_1
_geom_angle_atom_site_label_2
_geom_angle_atom_site_label_3
_geom_angle
_geom_angle_publ_flag
C6 O1 C5 118.9(2) ?
C12 N1 C14 126.7(2) yes
N1 C12 C11 116.2(3) ?
N1 C12 C13 128.5(3) ?
C11 C12 C13 115.2(3) ?
C6 C11 C10 117.0(3) ?
C6 C11 C12 120.8(3) ?
C10 C11 C12 122.1(3) ?
C5 C13 C1 115.6(3) ?
C5 C13 C12 118.7(3) ?
C1 C13 C12 125.7(3) ?
O1 C5 C4 114.0(3) ?
O1 C5 C13 123.7(3) ?
C4 C5 C13 122.2(3) ?
C2 C1 C13 122.1(3) ?
C2 C1 H1 115.8(17) ?
C13 C1 H1 122.2(17) ?
C15 C14 C19 118.5(3) ?
C15 C14 N1 119.7(3) ?
C19 C14 N1 121.4(3) ?
C1 C2 C3 120.8(4) ?
C1 C2 H2 119.3(18) ?
C3 C2 H2 119.9(18) ?
C14 C19 C18 120.6(3) ?
C14 C19 H19 121.9(16) ?
C18 C19 H19 117.4(16) ?
C4 C3 C2 119.2(3) ?
C4 C3 H3 121.4(19) ?
C2 C3 H3 119.2(19) ?
O1 C6 C11 122.6(3) ?
O1 C6 C7 115.1(3) ?
C11 C6 C7 122.3(3) ?
C9 C10 C11 121.2(3) ?
C9 C10 H10 120.1(18) ?
C11 C10 H10 118.5(17) ?
C3 C4 C5 120.1(3) ?
C3 C4 H4 123.6(19) ?
C5 C4 H4 116.3(19) ?
C7 C8 C9 120.9(4) ?
C7 C8 H8 119.8(18) ?
C9 C8 H8 119.3(18) ?
C17 C18 C19 120.3(4) ?
C17 C18 H18 119.3(12) ?
C19 C18 H18 120.4(12) ?
C8 C7 C6 118.7(3) ?
C8 C7 H7 123.8(19) ?
C6 C7 H7 117.5(19) ?
F1 C16 C15 118.2(3) ?
F1 C16 C17 118.5(3) ?
C15 C16 C17 123.3(4) ?
C10 C9 C8 119.8(4) ?
C10 C9 H9 118.3(18) ?
C8 C9 H9 121.8(18) ?
C16 C15 C14 119.4(4) ?
C16 C15 H15 123.3(18) ?
C14 C15 H15 117.3(18) ?
C16 C17 C18 117.8(4) ?
C16 C17 H17 120(2) ?
C18 C17 H17 122(2) ?

loop_
_geom_bond_atom_site_label_1
_geom_bond_atom_site_label_2
_geom_bond_distance
_geom_bond_publ_flag
O1 C6 1.370(3) ?
O1 C5 1.376(3) ?
F1 C16 1.354(4) ?
N1 C12 1.283(3) yes
N1 C14 1.403(4) yes
C12 C11 1.474(4) ?
C12 C13 1.475(4) ?
C11 C6 1.374(4) ?
C11 C10 1.400(4) ?
C13 C5 1.395(4) ?
C13 C1 1.400(4) ?
C5 C4 1.391(4) ?
C1 C2 1.365(4) ?
C1 H1 0.98(3) ?
C14 C15 1.380(4) ?
C14 C19 1.382(4) ?
C2 C3 1.382(5) ?
C2 H2 0.89(3) ?
C19 C18 1.388(4) ?
C19 H19 0.96(3) ?
C3 C4 1.358(5) ?
C3 H3 0.93(3) ?
C6 C7 1.389(4) ?
C10 C9 1.368(4) ?
C10 H10 0.95(3) ?
C4 H4 0.95(3) ?
C8 C7 1.360(4) ?
C8 C9 1.373(5) ?
C8 H8 0.94(3) ?
C18 C17 1.372(5) ?
C18 H18 1.08(2) ?
C7 H7 0.93(3) ?
C16 C15 1.357(5) ?
C16 C17 1.361(5) ?
C9 H9 0.94(3) ?
C15 H15 0.92(3) ?
C17 H17 0.91(3) ?

loop_
_geom_hbond_atom_site_label_D
_geom_hbond_atom_site_label_H
_geom_hbond_atom_site_label_A
_geom_hbond_site_symmetry_A
_geom_hbond_distance_DH
_geom_hbond_distance_HA
_geom_hbond_distance_DA
_geom_hbond_angle_DHA
_geom_hbond_publ_flag
C1 H1 Cg1 1_555 0.98(3) 2.76(3) 3.630(5) 147(2) yes

loop_
_geom_torsion_atom_site_label_1
_geom_torsion_atom_site_label_2
_geom_torsion_atom_site_label_3
_geom_torsion_atom_site_label_4
_geom_torsion
_geom_torsion_publ_flag
C14 N1 C12 C11 172.5(3) ?
C14 N1 C12 C13 -6.1(5) yes
N1 C12 C11 C6 -176.0(3) ?
C13 C12 C11 C6 2.8(4) ?
N1 C12 C11 C10 1.4(4) yes
C13 C12 C11 C10 -179.8(3) ?
N1 C12 C13 C5 176.7(3) ?
C11 C12 C13 C5 -2.0(4) ?
N1 C12 C13 C1 -5.8(5) yes
C11 C12 C13 C1 175.6(3) ?
C6 O1 C5 C4 -178.0(3) ?
C6 O1 C5 C13 1.7(4) yes
C1 C13 C5 O1 -178.0(3) ?
C12 C13 C5 O1 -0.2(4) ?
C1 C13 C5 C4 1.7(4) ?
C12 C13 C5 C4 179.5(3) ?
C5 C13 C1 C2 -1.7(4) ?
C12 C13 C1 C2 -179.3(3) ?
C12 N1 C14 C15 -82.4(4) yes
C12 N1 C14 C19 104.5(4) ?
C13 C1 C2 C3 0.8(5) ?
C15 C14 C19 C18 1.2(5) ?
N1 C14 C19 C18 174.3(3) ?
C1 C2 C3 C4 0.2(5) ?
C5 O1 C6 C11 -0.8(4) yes
C5 O1 C6 C7 -179.1(3) ?
C10 C11 C6 O1 -179.0(3) ?
C12 C11 C6 O1 -1.5(4) ?
C10 C11 C6 C7 -0.9(4) ?
C12 C11 C6 C7 176.6(3) ?
C6 C11 C10 C9 0.6(4) ?
C12 C11 C10 C9 -176.9(3) ?
C2 C3 C4 C5 -0.1(5) ?
O1 C5 C4 C3 178.9(3) ?
C13 C5 C4 C3 -0.9(5) ?
C14 C19 C18 C17 -0.8(5) ?
C9 C8 C7 C6 -0.4(5) ?
O1 C6 C7 C8 179.0(3) ?
C11 C6 C7 C8 0.8(5) ?
C11 C10 C9 C8 -0.2(5) ?
C7 C8 C9 C10 0.1(5) ?
F1 C16 C15 C14 179.0(3) ?
C17 C16 C15 C14 -0.3(5) ?
C19 C14 C15 C16 -0.7(5) ?
N1 C14 C15 C16 -173.9(3) ?
F1 C16 C17 C18 -178.6(3) ?
C15 C16 C17 C18 0.8(5) ?
C19 C18 C17 C16 -0.2(5) ?

loop_
_cod_related_entry_id
_cod_related_entry_database
_cod_related_entry_code
1 ChemSpider 21130155
